data_4305651
loop_
_publ_author_name
'Partha Mahata'
'Manikanda Prabu'
'Srinivasan Natarajan'

_publ_section_title
;
Role of Temperature and Time in the Formation of Infinite -M-O-M-
Linkages and Isolated Clusters in MOFs: A Few Illustrative Examples
;
_journal_name_full 'Inorganic Chemistry'
_journal_page_first 8451
_journal_page_last 8463
_journal_paper_doi 10.1021/ic800621q
_journal_volume 47
_journal_year 2008
_chemical_formula_sum 'C9 H8 Mn O8'
_chemical_formula_weight 299.09
_chemical_name_common 'Manganese Carboxylate'
_space_group_IT_number 2
_symmetry_cell_setting triclinic
_symmetry_space_group_name_Hall '-P 1'
_symmetry_space_group_name_H-M 'P -1'
_atom_sites_solution_hydrogens geom
_atom_sites_solution_primary direct
_atom_sites_solution_secondary difmap
_cell_angle_alpha 92.197(4)
_cell_angle_beta 100.979(3)
_cell_angle_gamma 100.017(4)
_cell_formula_units_Z 2
_cell_length_a 6.3999(14)
_cell_length_b 7.3424(15)
_cell_length_c 10.868(2)
_cell_measurement_reflns_used 2133
_cell_measurement_temperature 293(2)
_cell_measurement_theta_max 27.99
_cell_measurement_theta_min 3.19
_cell_volume 492.35(17)
_computing_cell_refinement 'SAINT (Bruker, 2000)'
_computing_data_collection 'SMART (Bruker, 2000)'
_computing_data_reduction SAINT
_computing_molecular_graphics 'Ortep-3 for Windows (Farrugia, 1999) and CAMERON (Watkin et al., 1993)'
_computing_publication_material 'PLATON (Spek, 2003)'
_computing_structure_refinement 'SHELXL-97 (Sheldrick, 1997)'
_computing_structure_solution 'SIR92 (Altomare et al., 1993)'
_diffrn_ambient_temperature 293(2)
_diffrn_measured_fraction_theta_full 0.899
_diffrn_measured_fraction_theta_max 0.899
_diffrn_measurement_device_type 'Bruker SMART CCD area detector'
_diffrn_measurement_method '\f and \w scans'
_diffrn_radiation_monochromator graphite
_diffrn_radiation_source 'fine-focus sealed tube'
_diffrn_radiation_type MoK\a
_diffrn_radiation_wavelength 0.71073
_diffrn_reflns_av_R_equivalents 0.0302
_diffrn_reflns_av_sigmaI/netI 0.0435
_diffrn_reflns_limit_h_max 8
_diffrn_reflns_limit_h_min -8
_diffrn_reflns_limit_k_max 9
_diffrn_reflns_limit_k_min -9
_diffrn_reflns_limit_l_max 14
_diffrn_reflns_limit_l_min -14
_diffrn_reflns_number 5272
_diffrn_reflns_theta_full 27.99
_diffrn_reflns_theta_max 27.99
_diffrn_reflns_theta_min 3.29
_exptl_absorpt_coefficient_mu 1.376
_exptl_absorpt_correction_T_max 0.9098
_exptl_absorpt_correction_T_min 0.8306
_exptl_absorpt_correction_type multi-scan
_exptl_absorpt_process_details '(SADABS; Sheldrick, 1996)'
_exptl_crystal_colour 'Color less'
_exptl_crystal_density_diffrn 2.017
_exptl_crystal_density_method 'not measured'
_exptl_crystal_description Rectangular
_exptl_crystal_F_000 302
_exptl_crystal_size_max 0.14
_exptl_crystal_size_mid 0.08
_exptl_crystal_size_min 0.07
_refine_diff_density_max 0.582
_refine_diff_density_min -0.409
_refine_diff_density_rms 0.099
_refine_ls_extinction_method none
_refine_ls_goodness_of_fit_ref 1.075
_refine_ls_hydrogen_treatment mixed
_refine_ls_matrix_type full
_refine_ls_number_parameters 183
_refine_ls_number_reflns 2133
_refine_ls_number_restraints 2
_refine_ls_restrained_S_all 1.075
_refine_ls_R_factor_all 0.0589
_refine_ls_R_factor_gt 0.0481
_refine_ls_shift/su_max 0.001
_refine_ls_shift/su_mean 0.000
_refine_ls_structure_factor_coef Fsqd
_refine_ls_weighting_details 'calc w=1/[\s^2^(Fo^2^)+(0.0236P)^2^+1.6728P] where P=(Fo^2^+2Fc^2^)/3'
_refine_ls_weighting_scheme calc
_refine_ls_wR_factor_gt 0.0992
_refine_ls_wR_factor_ref 0.1033
_reflns_number_gt 1844
_reflns_number_total 2133
_reflns_threshold_expression >2sigma(I)
_cod_data_source_file ic800621q-file001_5.cif
_cod_data_source_block Compound(8)
_cod_depositor_comments
;
The following automatic conversions were performed:
'_symmetry_cell_setting' value 'Triclinic' changed to 'triclinic'
according to '/home/saulius/struct/CIF-dictionaries/cif_core.dic'
dictionary named 'cif_core.dic' version 2.4.1 from 2010-06-29.

Automatic conversion script
Id: cif_fix_enum 1527 2010-12-29 10:47:43Z saulius 
;
_cod_original_cell_volume 492.35(18)
_cod_database_code 4305651

loop_
_symmetry_equiv_pos_as_xyz
'x, y, z'
'-x, -y, -z'

loop_
_atom_site_label
_atom_site_type_symbol
_atom_site_fract_x
_atom_site_fract_y
_atom_site_fract_z
_atom_site_U_iso_or_equiv
_atom_site_adp_type
_atom_site_occupancy
_atom_site_symmetry_multiplicity
_atom_site_calc_flag
_atom_site_refinement_flags
_atom_site_disorder_assembly
_atom_site_disorder_group
H5A H 0.100(9) 0.245(6) 0.546(4) 0.056(17) Uiso 1 1 d D . .
H5B H 0.142(8) 0.311(8) 0.416(3) 0.056(16) Uiso 1 1 d D . .
Mn1 Mn 0.27188(8) 0.62321(8) 0.58117(5) 0.01466(15) Uani 1 1 d . . .
O1 O 0.3229(5) 0.7212(4) 1.4094(3) 0.0269(6) Uani 1 1 d . . .
O2 O 0.4780(5) 0.5060(4) 1.3323(3) 0.0290(6) Uani 1 1 d . . .
O3 O 0.5820(4) 1.1089(4) 1.3268(2) 0.0202(5) Uani 1 1 d . . .
O4 O 0.1304(4) 0.5674(4) 0.7499(2) 0.0237(6) Uani 1 1 d . . .
O5 O 0.0845(4) 0.3350(4) 0.4868(2) 0.0199(5) Uani 1 1 d D . .
O6 O 0.2044(4) 0.3484(4) 0.8799(3) 0.0248(6) Uani 1 1 d . . .
O7 O 0.2326(4) 1.1147(4) 1.3231(3) 0.0255(6) Uani 1 1 d . . .
O100 O 0.1318(5) 0.1202(4) 0.6810(3) 0.0215(6) Uani 1 1 d . . .
C1 C 0.1844(5) 0.5189(5) 0.8561(3) 0.0190(7) Uani 1 1 d . . .
C2 C 0.2318(5) 0.6497(5) 0.9697(3) 0.0179(7) Uani 1 1 d . . .
C3 C 0.2934(5) 0.5902(5) 1.0898(3) 0.0158(7) Uani 1 1 d . . .
H3 H 0.3062 0.4670 1.0991 0.019 Uiso 1 1 calc R . .
C4 C 0.3357(5) 0.7146(5) 1.1954(3) 0.0154(7) Uani 1 1 d . . .
C5 C 0.3202(5) 0.9013(5) 1.1799(3) 0.0154(7) Uani 1 1 d . . .
C6 C 0.2599(6) 0.9589(5) 1.0611(3) 0.0210(7) Uani 1 1 d . . .
H6 H 0.2506 1.0827 1.0513 0.025 Uiso 1 1 calc R . .
C7 C 0.2130(6) 0.8342(5) 0.9559(4) 0.0229(8) Uani 1 1 d . . .
H7 H 0.1690 0.8738 0.8765 0.028 Uiso 1 1 calc R . .
C8 C 0.3853(5) 0.6425(5) 1.3222(3) 0.0166(7) Uani 1 1 d . . .
C9 C 0.3800(5) 1.0507(5) 1.2873(3) 0.0165(7) Uani 1 1 d . . .
H102 H 0.215(9) 0.056(8) 0.676(6) 0.049(17) Uiso 1 1 d . . .
H101 H 0.022(10) 0.050(9) 0.682(6) 0.056(18) Uiso 1 1 d . . .
H6A H 0.183(10) 0.287(10) 0.820(7) 0.07(2) Uiso 1 1 d . . .

loop_
_atom_site_aniso_label
_atom_site_aniso_U_11
_atom_site_aniso_U_22
_atom_site_aniso_U_33
_atom_site_aniso_U_23
_atom_site_aniso_U_13
_atom_site_aniso_U_12
Mn1 0.0186(3) 0.0138(3) 0.0104(3) 0.00033(19) 0.00113(18) 0.00187(19)
O1 0.0426(16) 0.0239(15) 0.0164(14) 0.0037(11) 0.0089(11) 0.0086(12)
O2 0.0330(15) 0.0272(16) 0.0258(15) 0.0025(12) -0.0036(11) 0.0132(12)
O3 0.0168(12) 0.0204(14) 0.0201(14) -0.0052(11) 0.0008(10) -0.0012(10)
O4 0.0284(14) 0.0321(16) 0.0092(12) -0.0004(11) 0.0039(10) 0.0026(11)
O5 0.0238(13) 0.0195(13) 0.0171(13) -0.0030(11) 0.0046(10) 0.0059(10)
O6 0.0297(15) 0.0250(15) 0.0182(14) -0.0062(12) 0.0020(11) 0.0053(11)
O7 0.0205(13) 0.0258(15) 0.0302(16) -0.0107(12) 0.0085(11) 0.0028(11)
O100 0.0195(14) 0.0159(13) 0.0277(15) -0.0035(11) 0.0035(11) 0.0017(11)
C1 0.0141(16) 0.0217(19) 0.0204(18) -0.0004(15) 0.0053(13) -0.0007(13)
C2 0.0162(16) 0.0216(18) 0.0146(17) -0.0024(14) 0.0031(12) 0.0004(13)
C3 0.0162(16) 0.0145(17) 0.0164(17) 0.0013(14) 0.0032(13) 0.0025(13)
C4 0.0110(15) 0.0187(17) 0.0161(17) 0.0013(13) 0.0025(12) 0.0023(12)
C5 0.0125(15) 0.0159(17) 0.0168(17) -0.0018(13) 0.0034(12) 0.0003(12)
C6 0.0304(19) 0.0167(18) 0.0156(17) 0.0038(14) 0.0029(14) 0.0050(15)
C7 0.0276(19) 0.023(2) 0.0171(18) 0.0063(15) 0.0028(14) 0.0026(15)
C8 0.0168(16) 0.0155(17) 0.0138(16) -0.0002(13) -0.0015(12) -0.0021(13)
C9 0.0203(17) 0.0114(16) 0.0172(17) 0.0023(13) 0.0037(13) 0.0009(13)

loop_
_atom_type_symbol
_atom_type_description
_atom_type_scat_dispersion_real
_atom_type_scat_dispersion_imag
_atom_type_scat_source
C C 0.0033 0.0016 'International Tables Vol C Tables 4.2.6.8 and 6.1.1.4'
H H 0.0000 0.0000 'International Tables Vol C Tables 4.2.6.8 and 6.1.1.4'
O O 0.0106 0.0060 'International Tables Vol C Tables 4.2.6.8 and 6.1.1.4'
Mn Mn 0.3368 0.7283 'International Tables Vol C Tables 4.2.6.8 and 6.1.1.4'

loop_
_geom_angle_atom_site_label_1
_geom_angle_atom_site_label_2
_geom_angle_atom_site_label_3
_geom_angle
_geom_angle_site_symmetry_1
_geom_angle_site_symmetry_3
_geom_angle_publ_flag
O1 Mn1 O2 112.12(12) 1_554 2_667 ?
O1 Mn1 O3 89.91(11) 1_554 2_677 ?
O2 Mn1 O3 94.21(11) 2_667 2_677 ?
O1 Mn1 O4 161.61(10) 1_554 . ?
O2 Mn1 O4 86.15(11) 2_667 . ?
O3 Mn1 O4 86.61(10) 2_677 . ?
O1 Mn1 O5 92.52(10) 1_554 . ?
O2 Mn1 O5 89.03(10) 2_667 . ?
O3 Mn1 O5 174.90(9) 2_677 . ?
O4 Mn1 O5 89.69(10) . . ?
O1 Mn1 O5 85.28(10) 1_554 2_566 ?
O2 Mn1 O5 157.19(11) 2_667 2_566 ?
O3 Mn1 O5 100.68(9) 2_677 2_566 ?
O4 Mn1 O5 77.65(10) . 2_566 ?
O5 Mn1 O5 75.08(10) . 2_566 ?
C8 O1 Mn1 129.1(2) . 1_556 ?
C8 O2 Mn1 151.0(3) . 2_667 ?
C9 O3 Mn1 125.8(2) . 2_677 ?
C1 O4 Mn1 138.7(2) . . ?
Mn1 O5 Mn1 104.92(10) . 2_566 ?
O4 C1 O6 123.5(4) . . ?
O4 C1 C2 122.4(3) . . ?
O6 C1 C2 114.0(3) . . ?
C7 C2 C3 119.8(3) . . ?
C7 C2 C1 119.1(3) . . ?
C3 C2 C1 121.1(3) . . ?
C4 C3 C2 120.3(3) . . ?
C3 C4 C5 119.4(3) . . ?
C3 C4 C8 118.5(3) . . ?
C5 C4 C8 122.0(3) . . ?
C6 C5 C4 119.9(3) . . ?
C6 C5 C9 116.4(3) . . ?
C4 C5 C9 123.6(3) . . ?
C5 C6 C7 120.8(3) . . ?
C6 C7 C2 119.8(3) . . ?
O2 C8 O1 125.3(3) . . ?
O2 C8 C4 118.0(3) . . ?
O1 C8 C4 116.7(3) . . ?
O7 C9 O3 125.6(4) . . ?
O7 C9 C5 118.6(3) . . ?
O3 C9 C5 115.6(3) . . ?

loop_
_geom_bond_atom_site_label_1
_geom_bond_atom_site_label_2
_geom_bond_distance
_geom_bond_site_symmetry_2
_geom_bond_publ_flag
Mn1 O1 2.089(3) 1_554 ?
Mn1 O2 2.091(3) 2_667 ?
Mn1 O3 2.144(3) 2_677 ?
Mn1 O4 2.216(3) . ?
Mn1 O5 2.335(3) . ?
Mn1 O5 2.337(3) 2_566 ?
O1 C8 1.254(4) . ?
O1 Mn1 2.089(3) 1_556 ?
O2 C8 1.248(4) . ?
O2 Mn1 2.091(3) 2_667 ?
O3 C9 1.273(4) . ?
O3 Mn1 2.144(3) 2_677 ?
O4 C1 1.225(4) . ?
O5 Mn1 2.337(3) 2_566 ?
O6 C1 1.311(5) . ?
O7 C9 1.241(4) . ?
C1 C2 1.485(5) . ?
C2 C7 1.392(5) . ?
C2 C3 1.398(5) . ?
C3 C4 1.393(5) . ?
C4 C5 1.405(5) . ?
C4 C8 1.493(5) . ?
C5 C6 1.380(5) . ?
C5 C9 1.516(5) . ?
C6 C7 1.389(5) . ?
